data_2238435
loop_
_publ_author_name
'Bhatti, Moazzam H.'
'Yunus, Uzma'
'Mussarat, Nosheen'
'Helliwell, Madeleine'
'Prendergast, Richard'

_publ_section_title
;
 <i>catena</i>-Poly[[triphenyltin(IV)]-\m-<i>N</i>-(4-acetylphenyl)maleamato]
;
_journal_coeditor_code TK5234
_journal_issue 8
_journal_name_full 'Acta Crystallographica Section E'
_journal_page_first m427
_journal_paper_doi 10.1107/S1600536813017613
_journal_volume 69
_journal_year 2013
_chemical_formula_iupac '[Sn (C6 H5)3 (C12 H10 N O4)]'
_chemical_formula_moiety 'C30 H25 N O4 Sn'
_chemical_formula_sum 'C30 H25 N O4 Sn'
_chemical_formula_weight 582.20
_space_group_IT_number 2
_symmetry_cell_setting triclinic
_symmetry_space_group_name_Hall '-P 1'
_symmetry_space_group_name_H-M 'P -1'
_atom_sites_solution_hydrogens geom
_atom_sites_solution_primary direct
_atom_sites_solution_secondary difmap
_cell_angle_alpha 73.1870(10)
_cell_angle_beta 87.0820(10)
_cell_angle_gamma 79.8410(10)
_cell_formula_units_Z 2
_cell_length_a 9.7556(5)
_cell_length_b 11.3298(6)
_cell_length_c 12.0571(6)
_cell_measurement_reflns_used 7807
_cell_measurement_temperature 100(2)
_cell_measurement_theta_max 26.34
_cell_measurement_theta_min 2.20
_cell_volume 1255.69(11)
_computing_cell_refinement 'SAINT (Bruker, 2001)'
_computing_data_collection 'SMART (Bruker, 2001)'
_computing_data_reduction 'SAINT (Bruker, 2002)'
_computing_molecular_graphics
;
SHELXTL (Sheldrick, 2008) and PLATON (Spek, 2009)
;
_computing_publication_material 'SHELXTL (Sheldrick, 2008)'
_computing_structure_refinement 'SHELXL97 (Sheldrick, 2008)'
_computing_structure_solution 'SHELXS97 (Sheldrick, 2008)'
_diffrn_ambient_temperature 100(2)
_diffrn_measured_fraction_theta_full 0.985
_diffrn_measured_fraction_theta_max 0.985
_diffrn_measurement_device_type 'Bruker SMART CCD area-detector'
_diffrn_measurement_method '\f and \w scans'
_diffrn_radiation_monochromator graphite
_diffrn_radiation_source 'fine-focus sealed tube'
_diffrn_radiation_type MoK\a
_diffrn_radiation_wavelength 0.71073
_diffrn_reflns_av_R_equivalents 0.0165
_diffrn_reflns_av_sigmaI/netI 0.0236
_diffrn_reflns_limit_h_max 12
_diffrn_reflns_limit_h_min -12
_diffrn_reflns_limit_k_max 14
_diffrn_reflns_limit_k_min -14
_diffrn_reflns_limit_l_max 14
_diffrn_reflns_limit_l_min -14
_diffrn_reflns_number 10025
_diffrn_reflns_theta_full 26.35
_diffrn_reflns_theta_max 26.35
_diffrn_reflns_theta_min 1.91
_exptl_absorpt_coefficient_mu 1.054
_exptl_absorpt_correction_T_max 1.0000
_exptl_absorpt_correction_T_min 0.7263
_exptl_absorpt_correction_type multi-scan
_exptl_absorpt_process_details '(SADABS; Bruker, 2001)'
_exptl_crystal_colour colourless
_exptl_crystal_density_diffrn 1.540
_exptl_crystal_density_method 'not measured'
_exptl_crystal_description block
_exptl_crystal_F_000 588
_exptl_crystal_size_max 0.40
_exptl_crystal_size_mid 0.30
_exptl_crystal_size_min 0.30
_refine_diff_density_max 0.941
_refine_diff_density_min -0.518
_refine_ls_extinction_method none
_refine_ls_goodness_of_fit_ref 1.087
_refine_ls_hydrogen_treatment refall
_refine_ls_matrix_type full
_refine_ls_number_parameters 425
_refine_ls_number_reflns 5034
_refine_ls_number_restraints 0
_refine_ls_restrained_S_all 1.087
_refine_ls_R_factor_all 0.0246
_refine_ls_R_factor_gt 0.0238
_refine_ls_shift/su_max 0.002
_refine_ls_shift/su_mean 0.000
_refine_ls_structure_factor_coef Fsqd
_refine_ls_weighting_details 'calc w=1/[\s^2^(Fo^2^)+(0.0344P)^2^+0.7706P] where P=(Fo^2^+2Fc^2^)/3'
_refine_ls_weighting_scheme calc
_refine_ls_wR_factor_gt 0.0607
_refine_ls_wR_factor_ref 0.0613
_reflns_number_gt 4905
_reflns_number_total 5034
_reflns_threshold_expression I>2\s(I)
_cod_data_source_file tk5234.cif
_cod_data_source_block I
_cod_database_code 2238435
_cod_database_fobs_code 2238435

loop_
_symmetry_equiv_pos_as_xyz
'x, y, z'
'-x, -y, -z'

loop_
_atom_site_type_symbol
_atom_site_label
_atom_site_fract_x
_atom_site_fract_y
_atom_site_fract_z
_atom_site_U_iso_or_equiv
_atom_site_adp_type
_atom_site_calc_flag
_atom_site_occupancy
_atom_site_symmetry_multiplicity
Sn Sn1 1.118867(13) 0.216792(11) 0.364576(10) 0.01473(6) Uani d 1 1
O O1 0.91398(14) 0.21171(14) 0.43008(12) 0.0192(3) Uani d 1 1
O O2 0.82580(15) 0.29679(14) 0.25203(12) 0.0203(3) Uani d 1 1
O O3 0.36940(15) 0.25668(14) 0.28265(12) 0.0207(3) Uani d 1 1
O O4 0.54744(17) 0.37815(17) -0.35968(13) 0.0294(4) Uani d 1 1
N N1 0.56244(18) 0.31413(16) 0.18064(15) 0.0180(3) Uani d 1 1
C C1 1.2068(2) 0.12405(18) 0.53210(17) 0.0157(4) Uani d 1 1
C C2 1.1190(2) 0.09341(19) 0.62727(18) 0.0188(4) Uani d 1 1
C C3 1.1730(2) 0.0327(2) 0.73784(18) 0.0223(4) Uani d 1 1
C C4 1.3154(2) 0.0025(2) 0.75508(18) 0.0229(4) Uani d 1 1
C C5 1.4035(2) 0.0305(2) 0.6616(2) 0.0249(5) Uani d 1 1
C C6 1.3499(2) 0.0898(2) 0.55069(19) 0.0214(4) Uani d 1 1
C C7 1.1471(2) 0.10390(19) 0.24991(17) 0.0163(4) Uani d 1 1
C C8 1.0993(2) 0.1477(2) 0.13559(19) 0.0228(4) Uani d 1 1
C C9 1.1310(3) 0.0744(2) 0.0605(2) 0.0261(5) Uani d 1 1
C C10 1.2088(2) -0.0445(2) 0.0984(2) 0.0256(5) Uani d 1 1
C C11 1.2536(2) -0.0907(2) 0.2129(2) 0.0246(5) Uani d 1 1
C C12 1.2232(2) -0.0165(2) 0.28751(19) 0.0199(4) Uani d 1 1
C C13 1.0903(2) 0.41459(18) 0.30166(17) 0.0163(4) Uani d 1 1
C C14 1.0550(2) 0.4792(2) 0.18678(19) 0.0227(4) Uani d 1 1
C C15 1.0324(2) 0.6089(2) 0.15076(19) 0.0246(5) Uani d 1 1
C C16 1.0452(2) 0.6755(2) 0.2282(2) 0.0239(4) Uani d 1 1
C C17 1.0806(2) 0.6130(2) 0.3421(2) 0.0248(5) Uani d 1 1
C C18 1.1028(2) 0.4831(2) 0.37833(19) 0.0210(4) Uani d 1 1
C C19 0.8119(2) 0.26463(19) 0.35832(18) 0.0176(4) Uani d 1 1
C C20 0.6763(2) 0.2894(2) 0.41850(18) 0.0195(4) Uani d 1 1
C C21 0.5453(2) 0.3011(2) 0.38405(18) 0.0190(4) Uani d 1 1
C C22 0.4852(2) 0.28728(18) 0.27760(17) 0.0172(4) Uani d 1 1
C C23 0.5275(2) 0.32237(19) 0.06658(17) 0.0172(4) Uani d 1 1
C C24 0.4041(2) 0.2941(2) 0.0351(2) 0.0259(5) Uani d 1 1
C C25 0.3785(2) 0.3122(2) -0.0815(2) 0.0258(5) Uani d 1 1
C C26 0.4739(2) 0.35404(19) -0.16698(18) 0.0193(4) Uani d 1 1
C C27 0.5990(2) 0.3783(2) -0.13311(18) 0.0195(4) Uani d 1 1
C C28 0.6248(2) 0.36391(19) -0.01899(19) 0.0194(4) Uani d 1 1
C C29 0.4505(2) 0.3716(2) -0.29234(18) 0.0218(4) Uani d 1 1
C C30 0.3051(3) 0.3806(3) -0.3335(2) 0.0289(5) Uani d 1 1
H H2 1.023(3) 0.112(2) 0.618(2) 0.023(6) Uiso d 1 1
H H3 1.112(3) 0.013(3) 0.798(2) 0.032(7) Uiso d 1 1
H H4 1.354(3) -0.036(3) 0.826(3) 0.033(7) Uiso d 1 1
H H5 1.498(3) 0.004(3) 0.672(2) 0.032(7) Uiso d 1 1
H H6 1.409(3) 0.107(2) 0.489(2) 0.027(7) Uiso d 1 1
H H8 1.047(3) 0.227(3) 0.113(2) 0.024(6) Uiso d 1 1
H H9 1.104(3) 0.105(3) -0.011(3) 0.042(8) Uiso d 1 1
H H10 1.228(3) -0.092(3) 0.049(2) 0.031(7) Uiso d 1 1
H H11 1.304(3) -0.170(3) 0.240(2) 0.026(7) Uiso d 1 1
H H12 1.254(3) -0.046(2) 0.357(2) 0.020(6) Uiso d 1 1
H H14 1.045(3) 0.436(3) 0.132(2) 0.030(7) Uiso d 1 1
H H15 1.010(3) 0.650(3) 0.075(2) 0.030(7) Uiso d 1 1
H H16 1.032(3) 0.756(2) 0.206(2) 0.020(6) Uiso d 1 1
H H17 1.085(3) 0.654(3) 0.393(2) 0.030(7) Uiso d 1 1
H H18 1.127(3) 0.442(2) 0.453(2) 0.026(6) Uiso d 1 1
H H20 0.688(3) 0.302(2) 0.489(2) 0.021(6) Uiso d 1 1
H H21 0.476(3) 0.319(2) 0.437(2) 0.022(6) Uiso d 1 1
H H24 0.339(3) 0.263(3) 0.091(3) 0.036(7) Uiso d 1 1
H H25 0.301(3) 0.293(3) -0.103(2) 0.037(8) Uiso d 1 1
H H27 0.663(3) 0.408(3) -0.188(2) 0.032(7) Uiso d 1 1
H H28 0.711(3) 0.385(3) 0.001(2) 0.031(7) Uiso d 1 1
H H30A 0.303(3) 0.410(3) -0.412(3) 0.045(8) Uiso d 1 1
H H30B 0.244(3) 0.434(3) -0.300(2) 0.027(7) Uiso d 1 1
H H30C 0.282(3) 0.301(3) -0.315(3) 0.037(8) Uiso d 1 1
H H1N 0.647(3) 0.326(2) 0.188(2) 0.025(7) Uiso d 1 1

loop_
_atom_site_aniso_label
_atom_site_aniso_U_11
_atom_site_aniso_U_22
_atom_site_aniso_U_33
_atom_site_aniso_U_12
_atom_site_aniso_U_13
_atom_site_aniso_U_23
Sn1 0.01521(8) 0.01594(8) 0.01313(8) -0.00281(5) -0.00159(5) -0.00392(5)
O1 0.0137(7) 0.0241(7) 0.0190(7) -0.0039(6) -0.0019(5) -0.0040(6)
O2 0.0153(7) 0.0291(8) 0.0178(7) -0.0057(6) 0.0007(5) -0.0075(6)
O3 0.0140(7) 0.0280(8) 0.0195(7) -0.0051(6) 0.0003(5) -0.0052(6)
O4 0.0261(8) 0.0426(10) 0.0191(8) -0.0003(7) 0.0007(6) -0.0114(7)
N1 0.0129(8) 0.0242(9) 0.0178(8) -0.0044(7) -0.0005(6) -0.0067(7)
C1 0.0183(10) 0.0133(9) 0.0165(9) -0.0044(7) -0.0015(7) -0.0044(7)
C2 0.0162(10) 0.0197(10) 0.0203(10) -0.0049(8) 0.0007(8) -0.0045(8)
C3 0.0267(11) 0.0232(11) 0.0164(10) -0.0081(9) 0.0048(8) -0.0032(8)
C4 0.0299(12) 0.0211(10) 0.0151(10) -0.0025(9) -0.0057(8) -0.0010(8)
C5 0.0172(11) 0.0305(12) 0.0247(11) -0.0021(9) -0.0055(8) -0.0046(9)
C6 0.0182(10) 0.0252(11) 0.0191(10) -0.0057(8) 0.0032(8) -0.0031(8)
C7 0.0147(9) 0.0191(10) 0.0173(9) -0.0069(7) 0.0013(7) -0.0064(8)
C8 0.0291(11) 0.0179(10) 0.0210(10) -0.0053(9) -0.0030(9) -0.0037(8)
C9 0.0374(13) 0.0270(11) 0.0174(11) -0.0131(10) -0.0009(9) -0.0072(9)
C10 0.0305(12) 0.0261(11) 0.0266(11) -0.0110(9) 0.0071(9) -0.0150(10)
C11 0.0212(11) 0.0204(11) 0.0337(12) -0.0028(9) 0.0012(9) -0.0106(9)
C12 0.0163(10) 0.0227(11) 0.0204(11) -0.0050(8) -0.0016(8) -0.0043(8)
C13 0.0124(9) 0.0170(9) 0.0192(10) -0.0032(7) 0.0009(7) -0.0044(8)
C14 0.0280(11) 0.0222(11) 0.0183(10) -0.0059(9) -0.0001(8) -0.0055(8)
C15 0.0273(11) 0.0231(11) 0.0194(11) -0.0036(9) 0.0000(9) -0.0001(9)
C16 0.0217(11) 0.0169(11) 0.0320(12) -0.0046(8) 0.0009(9) -0.0047(9)
C17 0.0263(11) 0.0247(11) 0.0282(12) -0.0074(9) -0.0019(9) -0.0127(9)
C18 0.0204(10) 0.0238(11) 0.0188(10) -0.0034(8) -0.0042(8) -0.0056(8)
C19 0.0160(9) 0.0189(10) 0.0200(10) -0.0051(8) -0.0015(8) -0.0074(8)
C20 0.0202(10) 0.0229(10) 0.0163(10) -0.0048(8) 0.0004(8) -0.0062(8)
C21 0.0172(10) 0.0228(10) 0.0175(10) -0.0034(8) 0.0034(8) -0.0069(8)
C22 0.0144(9) 0.0174(9) 0.0183(10) 0.0000(7) -0.0001(7) -0.0044(8)
C23 0.0157(9) 0.0196(10) 0.0167(9) -0.0023(8) -0.0008(7) -0.0061(8)
C24 0.0189(10) 0.0395(13) 0.0211(11) -0.0116(9) 0.0017(8) -0.0080(10)
C25 0.0173(10) 0.0388(13) 0.0250(11) -0.0103(9) -0.0032(8) -0.0107(10)
C26 0.0183(10) 0.0199(10) 0.0199(10) -0.0009(8) -0.0015(8) -0.0073(8)
C27 0.0160(10) 0.0237(10) 0.0186(10) -0.0026(8) 0.0024(8) -0.0065(8)
C28 0.0136(9) 0.0215(10) 0.0240(11) -0.0046(8) -0.0007(8) -0.0069(8)
C29 0.0247(11) 0.0210(10) 0.0200(10) -0.0001(8) -0.0023(8) -0.0079(8)
C30 0.0264(12) 0.0409(14) 0.0217(12) -0.0038(10) -0.0046(9) -0.0130(11)

loop_
_atom_type_symbol
_atom_type_description
_atom_type_scat_dispersion_real
_atom_type_scat_dispersion_imag
_atom_type_scat_source
C C 0.0033 0.0016 'International Tables Vol C Tables 4.2.6.8 and 6.1.1.4'
H H 0.0000 0.0000 'International Tables Vol C Tables 4.2.6.8 and 6.1.1.4'
N N 0.0061 0.0033 'International Tables Vol C Tables 4.2.6.8 and 6.1.1.4'
O O 0.0106 0.0060 'International Tables Vol C Tables 4.2.6.8 and 6.1.1.4'
Sn Sn -0.6537 1.4246 'International Tables Vol C Tables 4.2.6.8 and 6.1.1.4'

loop_
_geom_angle_atom_site_label_1
_geom_angle_atom_site_label_2
_geom_angle_atom_site_label_3
_geom_angle
O1 Sn1 C7 106.04(6)
O1 Sn1 C13 94.72(6)
C7 Sn1 C13 121.26(8)
O1 Sn1 C1 91.79(7)
C7 Sn1 C1 113.71(7)
C13 Sn1 C1 119.95(7)
C19 O1 Sn1 117.65(13)
C22 N1 C23 128.88(18)
C22 N1 H1N 117.3(17)
C23 N1 H1N 113.8(17)
C6 C1 C2 117.95(19)
C6 C1 Sn1 122.54(15)
C2 C1 Sn1 119.49(15)
C3 C2 C1 120.93(19)
C3 C2 H2 118.3(16)
C1 C2 H2 120.8(16)
C4 C3 C2 120.3(2)
C4 C3 H3 121.6(17)
C2 C3 H3 118.2(17)
C5 C4 C3 119.4(2)
C5 C4 H4 118.2(18)
C3 C4 H4 122.3(18)
C4 C5 C6 120.5(2)
C4 C5 H5 119.5(17)
C6 C5 H5 119.9(17)
C5 C6 C1 120.9(2)
C5 C6 H6 119.6(17)
C1 C6 H6 119.5(17)
C12 C7 C8 118.41(19)
C12 C7 Sn1 118.82(15)
C8 C7 Sn1 122.66(15)
C9 C8 C7 120.7(2)
C9 C8 H8 122.1(16)
C7 C8 H8 117.2(16)
C10 C9 C8 120.4(2)
C10 C9 H9 120(2)
C8 C9 H9 119(2)
C9 C10 C11 119.6(2)
C9 C10 H10 119.5(18)
C11 C10 H10 120.9(18)
C12 C11 C10 119.9(2)
C12 C11 H11 119.1(16)
C10 C11 H11 121.0(16)
C11 C12 C7 121.0(2)
C11 C12 H12 118.1(17)
C7 C12 H12 120.9(17)
C18 C13 C14 118.53(19)
C18 C13 Sn1 118.94(15)
C14 C13 Sn1 122.50(15)
C15 C14 C13 120.3(2)
C15 C14 H14 118.4(16)
C13 C14 H14 121.2(16)
C16 C15 C14 120.3(2)
C16 C15 H15 120.2(17)
C14 C15 H15 119.4(17)
C17 C16 C15 120.0(2)
C17 C16 H16 119.3(16)
C15 C16 H16 120.7(16)
C16 C17 C18 119.7(2)
C16 C17 H17 121.0(18)
C18 C17 H17 119.2(18)
C17 C18 C13 121.1(2)
C17 C18 H18 119.7(17)
C13 C18 H18 119.3(17)
O2 C19 O1 123.74(19)
O2 C19 C20 123.54(18)
O1 C19 C20 112.62(17)
C21 C20 C19 130.75(19)
C21 C20 H20 116.9(15)
C19 C20 H20 112.3(15)
C20 C21 C22 132.41(19)
C20 C21 H21 115.4(15)
C22 C21 H21 112.2(15)
O3 C22 N1 124.60(19)
O3 C22 C21 119.31(18)
N1 C22 C21 116.05(18)
C24 C23 C28 119.58(19)
C24 C23 N1 124.44(19)
C28 C23 N1 115.97(18)
C25 C24 C23 118.9(2)
C25 C24 H24 119.9(18)
C23 C24 H24 121.2(18)
C26 C25 C24 121.9(2)
C26 C25 H25 118.3(19)
C24 C25 H25 119.8(19)
C25 C26 C27 118.27(19)
C25 C26 C29 122.99(19)
C27 C26 C29 118.72(19)
C28 C27 C26 120.75(19)
C28 C27 H27 118.6(17)
C26 C27 H27 120.6(17)
C27 C28 C23 120.56(19)
C27 C28 H28 118.7(16)
C23 C28 H28 120.7(16)
O4 C29 C26 120.4(2)
O4 C29 C30 120.8(2)
C26 C29 C30 118.85(19)
C29 C30 H30A 109(2)
C29 C30 H30B 108.8(16)
H30A C30 H30B 111(3)
C29 C30 H30C 109.3(18)
H30A C30 H30C 107(3)
H30B C30 H30C 112(2)

loop_
_geom_bond_atom_site_label_1
_geom_bond_atom_site_label_2
_geom_bond_distance
Sn1 O1 2.1156(14)
Sn1 C7 2.117(2)
Sn1 C13 2.120(2)
Sn1 C1 2.1331(19)
O1 C19 1.295(2)
O2 C19 1.234(3)
O3 C22 1.233(2)
O4 C29 1.213(3)
N1 C22 1.346(3)
N1 C23 1.406(3)
N1 H1N 0.87(3)
C1 C6 1.394(3)
C1 C2 1.395(3)
C2 C3 1.393(3)
C2 H2 0.93(3)
C3 C4 1.382(3)
C3 H3 0.92(3)
C4 C5 1.379(3)
C4 H4 0.90(3)
C5 C6 1.393(3)
C5 H5 0.92(3)
C6 H6 0.91(3)
C7 C12 1.392(3)
C7 C8 1.397(3)
C8 C9 1.386(3)
C8 H8 0.92(3)
C9 C10 1.385(3)
C9 H9 0.87(3)
C10 C11 1.390(3)
C10 H10 0.90(3)
C11 C12 1.388(3)
C11 H11 0.91(3)
C12 H12 0.85(3)
C13 C18 1.390(3)
C13 C14 1.395(3)
C14 C15 1.387(3)
C14 H14 0.95(3)
C15 C16 1.382(3)
C15 H15 0.92(3)
C16 C17 1.380(3)
C16 H16 0.86(3)
C17 C18 1.388(3)
C17 H17 0.88(3)
C18 H18 0.91(3)
C19 C20 1.498(3)
C20 C21 1.336(3)
C20 H20 0.93(3)
C21 C22 1.497(3)
C21 H21 0.94(3)
C23 C24 1.396(3)
C23 C28 1.401(3)
C24 C25 1.390(3)
C24 H24 0.94(3)
C25 C26 1.388(3)
C25 H25 0.89(3)
C26 C27 1.402(3)
C26 C29 1.490(3)
C27 C28 1.369(3)
C27 H27 0.92(3)
C28 H28 0.97(3)
C29 C30 1.504(3)
C30 H30A 0.90(3)
C30 H30B 0.93(3)
C30 H30C 0.93(3)

loop_
_geom_hbond_atom_site_label_D
_geom_hbond_atom_site_label_H
_geom_hbond_atom_site_label_A
_geom_hbond_site_symmetry_A
_geom_hbond_distance_DH
_geom_hbond_distance_HA
_geom_hbond_distance_DA
_geom_hbond_angle_DHA
N1 H1N O2 . 0.87(3) 1.88(3) 2.707(2) 158(2)
C6 H6 O3 1_655 0.91(3) 2.58(3) 3.253(3) 131(2)
C20 H20 O4 1_556 0.93(3) 2.48(3) 3.242(3) 139(2)
C3 H3 Cg2 2_756 0.92(3) 2.93(3) 3.651(2) 137(2)
C27 H27 Cg3 2_765 0.92(3) 2.83(3) 3.674(2) 154(2)
C30 H30C Cg1 1_454 0.93(3) 2.93(3) 3.794(4) 155(3)

loop_
_geom_torsion_atom_site_label_1
_geom_torsion_atom_site_label_2
_geom_torsion_atom_site_label_3
_geom_torsion_atom_site_label_4
_geom_torsion
C7 Sn1 O1 C19 -67.36(15)
C13 Sn1 O1 C19 57.08(15)
C1 Sn1 O1 C19 177.32(14)
O1 Sn1 C1 C6 176.43(17)
C7 Sn1 C1 C6 68.03(18)
C13 Sn1 C1 C6 -87.08(18)
O1 Sn1 C1 C2 -2.16(16)
C7 Sn1 C1 C2 -110.56(16)
C13 Sn1 C1 C2 94.33(16)
C6 C1 C2 C3 1.3(3)
Sn1 C1 C2 C3 179.92(16)
C1 C2 C3 C4 0.5(3)
C2 C3 C4 C5 -1.4(3)
C3 C4 C5 C6 0.6(3)
C4 C5 C6 C1 1.1(3)
C2 C1 C6 C5 -2.1(3)
Sn1 C1 C6 C5 179.34(17)
O1 Sn1 C7 C12 -102.06(16)
C13 Sn1 C7 C12 152.00(15)
C1 Sn1 C7 C12 -2.74(18)
O1 Sn1 C7 C8 81.76(17)
C13 Sn1 C7 C8 -24.2(2)
C1 Sn1 C7 C8 -178.92(16)
C12 C7 C8 C9 -2.1(3)
Sn1 C7 C8 C9 174.13(17)
C7 C8 C9 C10 1.0(3)
C8 C9 C10 C11 0.8(3)
C9 C10 C11 C12 -1.7(3)
C10 C11 C12 C7 0.6(3)
C8 C7 C12 C11 1.2(3)
Sn1 C7 C12 C11 -175.11(16)
O1 Sn1 C13 C18 82.01(16)
C7 Sn1 C13 C18 -166.00(15)
C1 Sn1 C13 C18 -12.79(19)
O1 Sn1 C13 C14 -95.87(17)
C7 Sn1 C13 C14 16.1(2)
C1 Sn1 C13 C14 169.33(16)
C18 C13 C14 C15 -0.3(3)
Sn1 C13 C14 C15 177.59(16)
C13 C14 C15 C16 0.3(3)
C14 C15 C16 C17 0.0(3)
C15 C16 C17 C18 -0.2(3)
C16 C17 C18 C13 0.2(3)
C14 C13 C18 C17 0.1(3)
Sn1 C13 C18 C17 -177.87(16)
Sn1 O1 C19 O2 13.9(3)
Sn1 O1 C19 C20 -162.73(13)
O2 C19 C20 C21 29.0(4)
O1 C19 C20 C21 -154.3(2)
C19 C20 C21 C22 3.8(4)
C23 N1 C22 O3 5.0(3)
C23 N1 C22 C21 -172.72(19)
C20 C21 C22 O3 153.0(2)
C20 C21 C22 N1 -29.2(3)
C22 N1 C23 C24 -4.9(3)
C22 N1 C23 C28 174.1(2)
C28 C23 C24 C25 -2.2(3)
N1 C23 C24 C25 176.7(2)
C23 C24 C25 C26 1.9(4)
C24 C25 C26 C27 0.0(3)
C24 C25 C26 C29 178.7(2)
C25 C26 C27 C28 -1.5(3)
C29 C26 C27 C28 179.74(19)
C26 C27 C28 C23 1.2(3)
C24 C23 C28 C27 0.7(3)
N1 C23 C28 C27 -178.29(19)
C25 C26 C29 O4 -161.8(2)
C27 C26 C29 O4 16.8(3)
C25 C26 C29 C30 17.9(3)
C27 C26 C29 C30 -163.4(2)
